data_4116763
loop_
_publ_author_name
'Peter Molenveld'
'Johan F. J. Engbersen'
'Huub Kooijman'
'Anthony L. Spek'
'David N. Reinhoudt'

_publ_contact_author_address
;
    Bijvoet Center for Biomolecular Research
    Department of Crystal and Structural Chemistry
    Utrecht University
    Padualaan 8
    3584 CH Utrecht
    The Netherlands
;
_publ_contact_author_email spea@xray.chem.ruu.nl
_publ_contact_author_fax '+31 30 2533940'
_publ_contact_author_name '   Dr. A.L. Spek'
_publ_contact_author_phone '+31 30 2532538'
_publ_section_title
;
 Efficient Catalytic Phosphate Diester Cleavage by the Synergetic Action
 of Two Cu(II) Centers in a DinuclearCis-Diaqua Cu(II) Calix[4]arene
 Enzyme Model
;
_journal_name_full 'Journal of the American Chemical Society'
_journal_page_first 6726
_journal_page_last 6737
_journal_paper_doi 10.1021/ja9805324
_journal_volume 120
_journal_year 1998
_chemical_compound_source 'see text'
_chemical_formula_moiety 'C21 H26 Cu N4 O6, 3(H2 O)'
_chemical_formula_sum 'C21 H32 Cu N4 O9'
_chemical_formula_weight 548.05
_chemical_name_systematic
;
 ?
;
_space_group_IT_number 15
_symmetry_cell_setting monoclinic
_symmetry_space_group_name_Hall '-C 2yc'
_symmetry_space_group_name_H-M 'C 1 2/c 1'
_cell_angle_alpha 90
_cell_angle_beta 91.18(2)
_cell_angle_gamma 90
_cell_formula_units_Z 8
_cell_length_a 23.562(8)
_cell_length_b 12.434(8)
_cell_length_c 16.948(3)
_cell_measurement_temperature 150
_cell_volume 4964(4)
_computing_cell_refinement 'SET4 (de Boer & Duisenberg, 1984)'
_computing_data_collection 'Locally modified CAD4-Version 5 Software'
_computing_data_reduction 'HELENA (Spek, 1997)'
_computing_publication_material 'PLATON (Spek, 1990)'
_computing_structure_refinement 'SHELXL-97 (Sheldrick, 1997)'
_diffrn_ambient_temperature 150
_diffrn_radiation_type 'Mo K\a'
_diffrn_radiation_wavelength 0.71073
_diffrn_reflns_av_R_equivalents 0.0451
_diffrn_reflns_av_sigmaI/netI 0.0394
_diffrn_reflns_limit_h_max 13
_diffrn_reflns_limit_h_min -28
_diffrn_reflns_limit_k_max 14
_diffrn_reflns_limit_k_min -13
_diffrn_reflns_limit_l_max 20
_diffrn_reflns_limit_l_min -20
_diffrn_reflns_number 9280
_diffrn_reflns_reduction_process
;
 ?
;
_diffrn_reflns_theta_max 25.38
_diffrn_reflns_theta_min 1.73
_exptl_absorpt_coefficient_mu 0.94
_exptl_crystal_colour dark-blue
_exptl_crystal_density_diffrn 1.467
_exptl_crystal_density_meas ?
_exptl_crystal_F_000 2296
_refine_diff_density_max 0.409
_refine_diff_density_min -0.568
_refine_diff_density_rms 0.064
_refine_ls_abs_structure_details none
_refine_ls_abs_structure_Flack none
_refine_ls_extinction_method none
_refine_ls_goodness_of_fit_ref 1.045
_refine_ls_hydrogen_treatment 'H-atom refinement: see text '
_refine_ls_matrix_type full
_refine_ls_number_parameters 342
_refine_ls_number_reflns 4554
_refine_ls_number_restraints 0
_refine_ls_restrained_S_all 1.045
_refine_ls_R_factor_all 0.0363
_refine_ls_R_factor_gt 0.0306
_refine_ls_shift/su_max 0.107
_refine_ls_shift/su_mean 0.001
_refine_ls_structure_factor_coef Fsqd
_refine_ls_weighting_details 'w=1/[\s^2^(Fo^2^)+(0.0389P)^2^+6.2255P] where P=(Fo^2^+2Fc^2^)/3'
_refine_ls_weighting_scheme calc
_refine_ls_wR_factor_gt 0.0789
_refine_ls_wR_factor_ref 0.0818
_reflns_number_gt 4057
_reflns_number_total 4554
_cod_data_source_file ja9805324_3.cif
_cod_data_source_block S1755A
_cod_depositor_comments
;
The following automatic conversions were performed:

'_exptl_crystal_density_meas' value 'Not Measured' was changed to '?'
- the value is perceived as not measured.

Automatic conversion script
Id: cif_fix_values 3008 2015-01-20 13:52:24Z robertas 

The following automatic conversions were performed:

'_refine_ls_weighting_scheme' value 'calc
w=1/[\s^2^(Fo^2^)+(0.0389P)^2^+6.2255P] where P=(Fo^2^+2Fc^2^)/3' was
changed to 'calc'. New tag '_refine_ls_weighting_details' was
created. The value of the new tag was set to
'w=1/[\s^2^(Fo^2^)+(0.0389P)^2^+6.2255P] where P=(Fo^2^+2Fc^2^)/3'.

Automatic conversion script
Id: cif_fix_values 3143 2015-03-26 13:38:13Z robertas 
;
_cod_original_sg_symbol_H-M 'C 2/c'
_cod_database_code 4116763

loop_
_symmetry_equiv_pos_as_xyz
x,y,z
-x,y,1/2-z
-x,-y,-z
x,-y,1/2+z
1/2+x,1/2+y,z
1/2-x,1/2+y,1/2-z
1/2-x,1/2-y,-z
1/2+x,1/2-y,1/2+z

loop_
_atom_site_aniso_label
_atom_site_aniso_U_11
_atom_site_aniso_U_22
_atom_site_aniso_U_33
_atom_site_aniso_U_23
_atom_site_aniso_U_13
_atom_site_aniso_U_12
Cu1 0.0125(1) 0.0133(1) 0.0151(1) 0.0010(1) -0.0005(1) 0.0014(1)
O14 0.0156(7) 0.0174(7) 0.0192(7) -0.0069(6) -0.0024(5) 0.0019(5)
O21 0.0189(7) 0.0262(8) 0.0240(8) -0.0040(7) -0.0087(6) 0.0005(6)
O26 0.0158(7) 0.0208(8) 0.0221(7) -0.0008(6) -0.0012(5) 0.0028(5)
O27 0.0232(7) 0.0299(9) 0.0224(8) -0.0014(7) -0.0017(6) 0.0000(6)
O30 0.0201(7) 0.0157(7) 0.0228(7) 0.0012(6) -0.0041(6) 0.0021(5)
O31 0.0315(8) 0.0196(8) 0.0233(8) 0.0031(6) -0.0064(6) -0.0017(6)
N1 0.0156(8) 0.0138(9) 0.0162(8) -0.0004(7) 0.0004(6) 0.0008(6)
N3 0.0131(7) 0.0152(8) 0.0143(8) 0.0011(7) 0.0005(6) 0.0000(6)
N8 0.0134(8) 0.0246(10) 0.0159(8) -0.0010(7) 0.0021(6) -0.0015(7)
N10 0.0173(8) 0.0152(9) 0.0154(8) 0.0020(7) -0.0024(6) -0.0012(6)
C2 0.0132(9) 0.0141(10) 0.0124(9) -0.0006(7) -0.0012(7) -0.0009(7)
C4 0.0154(9) 0.0194(10) 0.0153(9) -0.0004(8) 0.0033(7) -0.0015(7)
C5 0.0170(9) 0.0187(10) 0.0156(9) -0.0005(8) 0.0035(7) -0.0033(7)
C6 0.0247(11) 0.0142(10) 0.0285(11) 0.0047(9) 0.0015(8) 0.0048(8)
C7 0.0116(8) 0.0154(10) 0.0158(9) -0.0016(8) -0.0003(7) 0.0006(7)
C9 0.0120(8) 0.0181(10) 0.0124(9) -0.0017(8) -0.0011(7) -0.0022(7)
C11 0.0229(10) 0.0194(11) 0.0165(10) 0.0047(8) -0.0011(8) -0.0037(8)
C12 0.0215(10) 0.0264(12) 0.0171(10) 0.0038(9) 0.0020(8) -0.0080(8)
C13 0.0167(10) 0.0368(13) 0.0245(11) -0.0008(10) 0.0072(8) 0.0036(9)
C15 0.0113(9) 0.0172(10) 0.0156(9) 0.0006(8) 0.0006(7) -0.0014(7)
C16 0.0132(9) 0.0169(10) 0.0152(9) 0.0019(8) 0.0021(7) 0.0000(7)
C17 0.0160(9) 0.0176(10) 0.0162(9) -0.0021(8) 0.0018(7) -0.0022(7)
C18 0.0133(9) 0.0235(11) 0.0170(10) 0.0001(8) -0.0021(7) -0.0022(8)
C19 0.0164(9) 0.0206(11) 0.0291(11) -0.0020(9) -0.0061(8) 0.0059(8)
C20 0.0190(10) 0.0169(10) 0.0228(10) -0.0046(8) -0.0017(8) 0.0029(8)
C22 0.0250(11) 0.0309(12) 0.0203(10) -0.0052(9) -0.0039(8) -0.0032(9)
C23 0.0289(12) 0.0524(17) 0.0283(12) -0.0110(12) -0.0107(10) -0.0022(11)
C24 0.0165(10) 0.0203(11) 0.0262(11) 0.0047(9) -0.0020(8) -0.0009(8)
C25 0.0158(11) 0.0631(19) 0.0410(14) 0.0003(13) -0.0013(10) 0.0011(11)
C28 0.0176(9) 0.0169(11) 0.0212(10) 0.0006(8) 0.0011(8) 0.0001(7)
C29 0.0394(13) 0.0170(11) 0.0298(12) 0.0007(10) -0.0076(10) -0.0019(9)
O40 0.0520(11) 0.0279(10) 0.0301(9) -0.0001(8) 0.0032(8) 0.0115(8)
O41 0.0341(9) 0.0283(9) 0.0334(9) 0.0015(8) -0.0039(7) 0.0008(7)
O42 0.0300(9) 0.0360(10) 0.0269(9) -0.0038(8) -0.0055(7) 0.0116(7)

loop_
_atom_site_label
_atom_site_thermal_displace_type
_atom_site_fract_x
_atom_site_fract_y
_atom_site_fract_z
_atom_site_occupancy
_atom_site_U_iso_or_equiv
Cu1 Uani 0.26756 0.56162(2) 0.16300(1) 1.000 0.0136(1)
O14 Uani 0.14723(6) 0.85052(12) 0.21815(8) 1.000 0.0174(4)
O21 Uani -0.00539(6) 0.71245(12) -0.07331(9) 1.000 0.0232(4)
O26 Uani 0.34524(6) 0.54515(12) 0.12452(8) 1.000 0.0196(4)
O27 Uani 0.35745(6) 0.60114(13) 0.24733(9) 1.000 0.0252(5)
O30 Uani 0.26786(6) 0.40414(12) 0.18140(8) 1.000 0.0196(4)
O31 Uani 0.22047(6) 0.42656(12) 0.06926(9) 1.000 0.0249(5)
N1 Uani 0.22768(6) 0.86918(13) 0.09181(9) 1.000 0.0152(5)
N3 Uani 0.25983(6) 0.70930(13) 0.12462(9) 1.000 0.0142(4)
N8 Uani 0.12360(7) 0.64272(14) 0.28268(10) 1.000 0.0179(5)
N10 Uani 0.19892(7) 0.57897(14) 0.22434(10) 1.000 0.0160(5)
C2 Uani 0.21657(7) 0.77716(16) 0.13094(11) 1.000 0.0133(5)
C4 Uani 0.30012(8) 0.76066(17) 0.07980(11) 1.000 0.0167(5)
C5 Uani 0.28060(8) 0.85871(16) 0.05929(11) 1.000 0.0171(5)
C6 Uani 0.19318(9) 0.96615(17) 0.08136(13) 1.000 0.0225(6)
C7 Uani 0.16060(7) 0.75850(16) 0.17347(11) 1.000 0.0143(5)
C9 Uani 0.16283(7) 0.66101(16) 0.22647(11) 1.000 0.0142(5)
C11 Uani 0.18218(8) 0.50652(18) 0.28118(12) 1.000 0.0196(6)
C12 Uani 0.13631(9) 0.54619(18) 0.31745(12) 1.000 0.0216(6)
C13 Uani 0.07459(8) 0.7093(2) 0.30391(13) 1.000 0.0259(7)
C15 Uani 0.11299(7) 0.74238(16) 0.11088(11) 1.000 0.0147(5)
C16 Uani 0.10984(8) 0.64695(16) 0.06899(11) 1.000 0.0151(5)
C17 Uani 0.07026(8) 0.63251(16) 0.00750(11) 1.000 0.0166(5)
C18 Uani 0.03321(8) 0.71587(17) -0.01169(11) 1.000 0.0180(6)
C19 Uani 0.03443(8) 0.81028(18) 0.03213(13) 1.000 0.0221(6)
C20 Uani 0.07393(8) 0.82358(17) 0.09307(12) 1.000 0.0196(6)
C22 Uani -0.01175(9) 0.61318(19) -0.11502(13) 1.000 0.0255(6)
C23 Uani -0.05936(10) 0.6264(2) -0.17466(14) 1.000 0.0367(8)
C24 Uani 0.37709(8) 0.56855(17) 0.18441(13) 1.000 0.0210(6)
C25 Uani 0.44010(9) 0.5535(2) 0.17446(16) 1.000 0.0400(9)
C28 Uani 0.24094(8) 0.36547(16) 0.12057(12) 1.000 0.0186(6)
C29 Uani 0.23521(10) 0.24589(18) 0.11545(14) 1.000 0.0288(7)
O40 Uani 0.37537(8) 0.35451(15) 0.03712(11) 1.000 0.0366(6)
O41 Uani 0.38153(8) 0.12448(15) 0.01269(11) 1.000 0.0320(5)
O42 Uani 0.07931(7) 0.10383(15) 0.11149(10) 1.000 0.0311(5)
H4 Uiso 0.33580 0.73140 0.06580 1.000 0.0200
H5 Uiso 0.29960 0.91070 0.02840 1.000 0.0200
H6A Uiso 0.15690 0.94720 0.05560 1.000 0.0340
H6B Uiso 0.21340 1.01780 0.04840 1.000 0.0340
H6C Uiso 0.18610 0.99840 0.13300 1.000 0.0340
H11 Uiso 0.20010 0.43970 0.29280 1.000 0.0240
H12 Uiso 0.11650 0.51330 0.35930 1.000 0.0260
H13A Uiso 0.08750 0.76940 0.33710 1.000 0.0390
H13B Uiso 0.04750 0.66550 0.33300 1.000 0.0390
H13C Uiso 0.05610 0.73730 0.25580 1.000 0.0390
H14 Uiso 0.1720(11) 0.861(2) 0.2494(16) 1.000 0.0260
H16 Uiso 0.13520 0.59010 0.08240 1.000 0.0180
H17 Uiso 0.06870 0.56660 -0.02080 1.000 0.0200
H19 Uiso 0.00810 0.86600 0.02030 1.000 0.0270
H20 Uiso 0.07440 0.88830 0.12290 1.000 0.0240
H22A Uiso -0.02060 0.55440 -0.07780 1.000 0.0310
H22B Uiso 0.02390 0.59500 -0.14190 1.000 0.0310
H23A Uiso -0.09470 0.64160 -0.14730 1.000 0.0550
H23B Uiso -0.06370 0.56000 -0.20540 1.000 0.0550
H23C Uiso -0.05070 0.68620 -0.21010 1.000 0.0550
H25A Uiso 0.45970 0.62160 0.18520 1.000 0.0600
H25B Uiso 0.44740 0.53060 0.12030 1.000 0.0600
H25C Uiso 0.45410 0.49850 0.21150 1.000 0.0600
H29A Uiso 0.21180 0.22700 0.06900 1.000 0.0430
H29B Uiso 0.21710 0.21890 0.16310 1.000 0.0430
H29C Uiso 0.27290 0.21340 0.11090 1.000 0.0430
H401 Uiso 0.3866(14) 0.374(3) -0.007(2) 1.000 0.0550
H402 Uiso 0.3688(14) 0.407(3) 0.063(2) 1.000 0.0550
H411 Uiso 0.3500(14) 0.111(3) -0.0130(19) 1.000 0.0480
H412 Uiso 0.3813(13) 0.187(3) 0.0240(19) 1.000 0.0480
H421 Uiso 0.0975(13) 0.109(3) 0.1521(19) 1.000 0.0470
H422 Uiso 0.0592(13) 0.157(3) 0.1047(18) 1.000 0.0470

loop_
_atom_type_symbol
_atom_type_description
_atom_type_scat_dispersion_real
_atom_type_scat_dispersion_imag
_atom_type_scat_source
O O 0.0106 0.0060 'International Tables Vol C Tables 4.2.6.8 and 6.1.1.4'
N N 0.0061 0.0033 'International Tables Vol C Tables 4.2.6.8 and 6.1.1.4'
Cu Cu 0.3201 1.2651 'International Tables Vol C Tables 4.2.6.8 and 6.1.1.4'
H H 0.0000 0.0000 'International Tables Vol C Tables 4.2.6.8 and 6.1.1.4'
C C 0.0033 0.0016 'International Tables Vol C Tables 4.2.6.8 and 6.1.1.4'

loop_
_geom_angle_atom_site_label_1
_geom_angle_atom_site_label_2
_geom_angle_atom_site_label_3
_geom_angle
_geom_angle_publ_flag
O26 Cu1 O27 56.22(6) yes
O26 Cu1 O30 87.08(6) yes
O26 Cu1 O31 96.94(6) yes
O26 Cu1 N3 93.93(6) yes
O26 Cu1 N10 167.16(7) yes
O27 Cu1 O30 95.79(6) yes
O27 Cu1 O31 144.38(5) yes
O27 Cu1 N3 94.32(6) yes
O27 Cu1 N10 111.34(6) yes
O30 Cu1 O31 56.47(6) yes
O30 Cu1 N3 168.45(6) yes
O30 Cu1 N10 91.47(7) yes
O31 Cu1 N3 112.01(6) yes
O31 Cu1 N10 92.86(6) yes
N3 Cu1 N10 90.05(7) yes
C18 O21 C22 117.69(16) yes
Cu1 O26 C24 104.31(12) yes
Cu1 O27 C24 77.16(12) yes
Cu1 O30 C28 104.00(12) yes
Cu1 O31 C28 79.00(12) yes
C7 O14 H14 108.9(18) no
H401 O40 H402 109(4) no
H411 O41 H412 107(3) no
H421 O42 H422 111(3) no
C2 N1 C6 130.15(15) yes
C5 N1 C6 122.27(16) yes
C2 N1 C5 107.58(15) yes
C2 N3 C4 106.68(16) yes
Cu1 N3 C2 129.47(13) yes
Cu1 N3 C4 123.75(13) yes
C12 N8 C13 123.67(18) yes
C9 N8 C13 128.70(18) yes
C9 N8 C12 107.61(17) yes
Cu1 N10 C11 123.40(14) yes
C9 N10 C11 106.82(16) yes
Cu1 N10 C9 129.55(14) yes
N1 C2 N3 109.96(15) yes
N1 C2 C7 122.42(16) yes
N3 C2 C7 127.60(17) yes
N3 C4 C5 108.97(17) yes
N1 C5 C4 106.80(17) yes
O14 C7 C9 109.71(15) yes
C9 C7 C15 108.74(15) no
O14 C7 C2 109.46(15) yes
O14 C7 C15 107.90(14) yes
C2 C7 C9 112.43(15) no
C2 C7 C15 108.48(15) no
N8 C9 C7 122.37(16) yes
N10 C9 C7 127.94(16) yes
N8 C9 N10 109.58(17) yes
N10 C11 C12 108.80(19) yes
N8 C12 C11 107.17(18) yes
C7 C15 C16 119.68(17) no
C7 C15 C20 121.50(17) no
C16 C15 C20 118.77(17) no
C15 C16 C17 121.42(18) no
C16 C17 C18 119.06(18) no
O21 C18 C17 123.97(18) yes
C17 C18 C19 119.95(18) no
O21 C18 C19 116.07(18) yes
C18 C19 C20 120.36(19) no
C15 C20 C19 120.32(19) no
O21 C22 C23 107.90(18) yes
O26 C24 C25 116.37(19) yes
O27 C24 C25 121.5(2) yes
O26 C24 O27 122.15(18) yes
O30 C28 O31 120.48(18) yes
O31 C28 C29 122.22(19) yes
O30 C28 C29 117.30(18) yes
C5 C4 H4 125.55 no
N3 C4 H4 125.49 no
N1 C5 H5 126.59 no
C4 C5 H5 126.61 no
N1 C6 H6A 109.45 no
H6A C6 H6C 109.45 no
H6B C6 H6C 109.52 no
N1 C6 H6B 109.47 no
N1 C6 H6C 109.48 no
H6A C6 H6B 109.45 no
N10 C11 H11 125.59 no
C12 C11 H11 125.61 no
N8 C12 H12 126.38 no
C11 C12 H12 126.45 no
N8 C13 H13C 109.51 no
H13A C13 H13C 109.51 no
H13B C13 H13C 109.45 no
H13A C13 H13B 109.44 no
N8 C13 H13A 109.48 no
N8 C13 H13B 109.45 no
C17 C16 H16 119.35 no
C15 C16 H16 119.23 no
C16 C17 H17 120.42 no
C18 C17 H17 120.52 no
C20 C19 H19 119.77 no
C18 C19 H19 119.86 no
C15 C20 H20 119.83 no
C19 C20 H20 119.85 no
O21 C22 H22A 110.10 no
H22A C22 H22B 108.44 no
O21 C22 H22B 110.10 no
C23 C22 H22A 110.18 no
C23 C22 H22B 110.12 no
C22 C23 H23A 109.42 no
C22 C23 H23B 109.47 no
C22 C23 H23C 109.46 no
H23B C23 H23C 109.51 no
H23A C23 H23B 109.48 no
H23A C23 H23C 109.48 no
C24 C25 H25B 109.44 no
H25A C25 H25C 109.43 no
C24 C25 H25C 109.49 no
H25A C25 H25B 109.52 no
C24 C25 H25A 109.46 no
H25B C25 H25C 109.50 no
C28 C29 H29C 109.48 no
H29A C29 H29C 109.50 no
H29B C29 H29C 109.52 no
H29A C29 H29B 109.40 no
C28 C29 H29A 109.48 no
C28 C29 H29B 109.44 no

loop_
_geom_bond_atom_site_label_1
_geom_bond_atom_site_label_2
_geom_bond_distance
_geom_bond_publ_flag
Cu1 O26 1.9663(19) yes
Cu1 O27 2.578(2) yes
Cu1 O30 1.983(2) yes
Cu1 O31 2.550(2) yes
Cu1 N3 1.955(2) yes
Cu1 N10 1.953(2) yes
O14 C7 1.411(3) yes
O21 C18 1.371(3) yes
O21 C22 1.429(3) yes
O26 C24 1.283(3) yes
O27 C24 1.239(3) yes
O30 C28 1.292(3) yes
O31 C28 1.244(3) yes
O14 H14 0.79(3) no
O40 H401 0.83(3) no
O40 H402 0.80(4) no
O41 H412 0.80(4) no
O41 H411 0.87(3) no
O42 H421 0.81(3) no
O42 H422 0.82(4) no
N1 C2 1.351(3) yes
N1 C5 1.380(3) yes
N1 C6 1.463(3) yes
N3 C2 1.329(2) yes
N3 C4 1.384(3) yes
N8 C12 1.368(3) yes
N8 C9 1.360(3) yes
N8 C13 1.472(3) yes
N10 C11 1.382(3) yes
N10 C9 1.329(3) yes
C2 C7 1.534(3) no
C4 C5 1.346(3) no
C7 C9 1.509(3) no
C7 C15 1.541(3) no
C11 C12 1.348(3) no
C15 C16 1.384(3) no
C15 C20 1.395(3) no
C16 C17 1.396(3) no
C17 C18 1.389(3) no
C18 C19 1.389(3) no
C19 C20 1.386(3) no
C22 C23 1.503(3) no
C24 C25 1.509(3) no
C28 C29 1.495(3) no
C4 H4 0.9506 no
C5 H5 0.9498 no
C6 H6A 0.9806 no
C6 H6B 0.9810 no
C6 H6C 0.9801 no
C11 H11 0.9508 no
C12 H12 0.9496 no
C13 H13C 0.9804 no
C13 H13A 0.9800 no
C13 H13B 0.9798 no
C16 H16 0.9501 no
C17 H17 0.9499 no
C19 H19 0.9487 no
C20 H20 0.9503 no
C22 H22B 0.9899 no
C22 H22A 0.9904 no
C23 H23B 0.9805 no
C23 H23A 0.9798 no
C23 H23C 0.9800 no
C25 H25B 0.9796 no
C25 H25A 0.9798 no
C25 H25C 0.9808 no
C29 H29C 0.9801 no
C29 H29A 0.9804 no
C29 H29B 0.9803 no

loop_
_geom_contact_atom_site_label_1
_geom_contact_atom_site_label_2
_geom_contact_distance
_geom_contact_site_symmetry_2
_geom_contact_publ_flag
Cu1 C16 4.151(3) . no
Cu1 C5 4.036(3) 7_565 no
Cu1 O14 3.849(3) 6_545 no
Cu1 H402 3.52(3) . no
Cu1 H16 3.3974 . no
Cu1 H14 3.22(3) 6_545 no
Cu1 H29B 3.5492 6_555 no
Cu1 H6C 3.6889 6_545 no
Cu1 H5 3.5964 7_565 no
O14 N1 2.898(3) . no
O14 N8 2.865(3) . no
O14 C6 2.953(3) . no
O14 C13 2.868(3) . no
O14 C24 3.232(3) 6_555 no
O14 Cu1 3.849(3) 6_555 no
O14 O27 3.173(3) 6_555 no
O14 O30 2.684(3) 6_555 no
O21 O42 2.937(3) 3_565 no
O26 O40 2.891(3) . no
O27 O42 2.793(3) 6_555 no
O27 O14 3.173(3) 6_545 no
O30 O14 2.684(3) 6_545 no
O31 O41 2.823(3) 7_555 no
O40 O26 2.891(3) . no
O40 O42 2.804(3) 7_555 no
O40 C6 3.388(4) 7_565 no
O40 O41 2.894(3) . no
O41 C12 3.076(3) 6_545 no
O41 O40 2.894(3) . no
O41 O31 2.823(3) 7_555 no
O41 C17 3.411(3) 7_555 no
O41 C22 3.354(4) 5_545 no
O42 O27 2.793(3) 6_545 no
O42 C6 3.232(3) 1_545 no
O42 O21 2.937(3) 3_565 no
O42 O40 2.804(3) 7_555 no
O14 H6C 2.5213 . no
O14 H13A 2.6794 . no
O14 H13C 2.6563 . no
O14 H20 2.3785 . no
O21 H422 2.12(3) 3_565 no
O26 H402 2.09(4) . no
O26 H4 2.5286 . no
O27 H29B 2.7647 6_555 no
O27 H421 1.99(3) 6_555 no
O27 H6C 2.6237 6_545 no
O30 H14 1.90(3) 6_545 no
O30 H11 2.5364 . no
O31 H5 2.6506 7_565 no
O31 H6B 2.6478 7_565 no
O31 H16 2.8705 . no
O31 H411 1.95(3) 7_555 no
O40 H412 2.10(4) . no
O40 H422 2.89(3) 7_555 no
O40 H13A 2.5205 6_545 no
O40 H29A 2.8859 7_555 no
O41 H23A 2.7882 5_545 no
O41 H17 2.6518 7_555 no
O41 H12 2.5721 6_545 no
O42 H20 2.6895 1_545 no
O42 H6C 2.8539 1_545 no
O42 H401 1.98(3) 7_555 no
O42 H6A 2.8467 1_545 no
N1 O14 2.898(3) . no
N1 C4 3.379(3) 7_565 no
N1 C11 3.446(3) 6_555 no
N3 C5 3.349(3) 7_565 no
N8 O14 2.865(3) . no
N10 C16 3.439(3) . no
N1 H11 2.7114 6_555 no
N10 H16 2.8127 . no
C4 C16 3.521(4) 7_565 no
C4 N1 3.379(3) 7_565 no
C4 C4 3.564(4) 7_565 no
C4 C5 3.346(3) 7_565 no
C4 C24 3.465(4) . no
C5 C11 3.370(4) 6_555 no
C5 Cu1 4.036(3) 7_565 no
C5 N3 3.349(3) 7_565 no
C5 C16 3.410(3) 7_565 no
C5 C4 3.346(3) 7_565 no
C6 O42 3.232(3) 1_565 no
C6 C20 3.332(4) . no
C6 C15 3.406(4) . no
C6 O14 2.953(3) . no
C6 O40 3.388(4) 7_565 no
C11 N1 3.446(3) 6_545 no
C11 C28 3.544(4) . no
C11 C5 3.370(4) 6_545 no
C12 O41 3.076(3) 6_555 no
C13 C15 3.437(4) . no
C13 O14 2.868(3) . no
C15 C13 3.437(4) . no
C15 C6 3.406(4) . no
C16 C5 3.410(3) 7_565 no
C16 C4 3.521(4) 7_565 no
C16 N10 3.439(3) . no
C16 Cu1 4.151(3) . no
C17 O41 3.411(3) 7_555 no
C20 C6 3.332(4) . no
C22 O41 3.354(4) 5_455 no
C24 C4 3.465(4) . no
C24 O14 3.232(3) 6_545 no
C28 C11 3.544(4) . no
C2 H11 3.0831 6_555 no
C5 H11 2.7309 6_555 no
C6 H401 3.00(4) 7_565 no
C6 H20 3.0572 . no
C7 H13C 2.8671 . no
C7 H6A 3.0816 . no
C9 H16 2.6641 . no
C12 H23B 2.8536 3_565 no
C13 H412 3.09(3) 6_555 no
C15 H13C 2.8229 . no
C15 H6A 2.9110 . no
C16 H5 2.8171 7_565 no
C16 H4 3.0443 7_565 no
C17 H22A 2.7366 . no
C17 H4 3.0691 7_565 no
C17 H22B 2.7763 . no
C17 H22A 2.8718 3_565 no
C18 H422 3.10(3) 3_565 no
C20 H6A 2.5766 . no
C20 H13C 2.9969 . no
C22 H17 2.5207 . no
C22 H422 3.07(4) 3_565 no
C23 H422 2.94(4) 3_565 no
C24 H4 3.0012 . no
C24 H421 2.87(3) 6_555 no
C24 H402 2.88(4) . no
C24 H14 3.05(3) 6_545 no
C25 H402 3.09(4) . no
C28 H411 2.80(3) 7_555 no
C28 H14 2.98(3) 6_545 no
C29 H6B 3.0943 1_545 no
H4 C16 3.0443 7_565 no
H4 C24 3.0012 . no
H4 O26 2.5286 . no
H4 C17 3.0691 7_565 no
H5 Cu1 3.5964 7_565 no
H5 O31 2.6506 7_565 no
H5 H16 2.4506 7_565 no
H5 C16 2.8171 7_565 no
H5 H6B 2.4580 . no
H6A H20 2.3890 . no
H6A C7 3.0816 . no
H6A C15 2.9110 . no
H6A O42 2.8467 1_565 no
H6A C20 2.5766 . no
H6A H401 2.5762 7_565 no
H6B O31 2.6478 7_565 no
H6B H5 2.4580 . no
H6B C29 3.0943 1_565 no
H6C Cu1 3.6889 6_555 no
H6C O42 2.8539 1_565 no
H6C H421 2.5262 1_565 no
H6C O27 2.6237 6_555 no
H6C O14 2.5213 . no
H11 C5 2.7309 6_545 no
H11 O30 2.5364 . no
H11 N1 2.7114 6_545 no
H11 C2 3.0831 6_545 no
H12 H13B 2.5285 . no
H12 O41 2.5721 6_555 no
H12 H22B 2.5637 4_565 no
H12 H17 2.5454 4_565 no
H13A O14 2.6794 . no
H13A O40 2.5205 6_555 no
H13B H12 2.5285 . no
H13C C20 2.9969 . no
H13C C15 2.8229 . no
H13C C7 2.8671 . no
H13C O14 2.6563 . no
H14 C24 3.05(3) 6_555 no
H14 O30 1.90(3) 6_555 no
H14 Cu1 3.22(3) 6_555 no
H14 C28 2.98(3) 6_555 no
H16 Cu1 3.3974 . no
H16 H5 2.4506 7_565 no
H16 C9 2.6641 . no
H16 N10 2.8127 . no
H16 O31 2.8705 . no
H17 H12 2.5454 4_564 no
H17 O41 2.6518 7_555 no
H17 H22A 2.3021 . no
H17 H22A 2.5335 3_565 no
H17 H22B 2.3156 . no
H17 C22 2.5207 . no
H20 O14 2.3785 . no
H20 O42 2.6895 1_565 no
H20 C6 3.0572 . no
H20 H6A 2.3890 . no
H22A H17 2.3021 . no
H22A C17 2.8718 3_565 no
H22A C17 2.7366 . no
H22A H17 2.5335 3_565 no
H22B H12 2.5637 4_564 no
H22B H17 2.3156 . no
H22B C17 2.7763 . no
H23A O41 2.7882 5_455 no
H23B C12 2.8536 3_565 no
H25B H402 2.5808 . no
H25C H25C 2.5031 2_655 no
H29A O40 2.8859 7_555 no
H29B O27 2.7647 6_545 no
H29B Cu1 3.5493 6_545 no
H401 H421 2.50(5) 7_555 no
H401 C6 3.00(4) 7_565 no
H401 H6A 2.5762 7_565 no
H401 H422 2.15(5) 7_555 no
H401 O42 1.98(3) 7_555 no
H401 H412 2.39(5) . no
H402 C24 2.88(4) . no
H402 Cu1 3.52(3) . no
H402 O26 2.09(4) . no
H402 H25B 2.5808 . no
H402 C25 3.09(4) . no
H411 O31 1.95(3) 7_555 no
H411 C28 2.80(3) 7_555 no
H412 H401 2.39(5) . no
H412 C13 3.09(3) 6_545 no
H412 O40 2.10(4) . no
H421 H6C 2.5262 1_545 no
H421 O27 1.99(3) 6_545 no
H421 C24 2.87(3) 6_545 no
H421 H401 2.50(5) 7_555 no
H422 O21 2.12(3) 3_565 no
H422 C18 3.10(3) 3_565 no
H422 C22 3.07(4) 3_565 no
H422 C23 2.94(4) 3_565 no
H422 O40 2.89(3) 7_555 no
H422 H401 2.15(5) 7_555 no

loop_
_geom_hbond_atom_site_label_D
_geom_hbond_atom_site_label_H
_geom_hbond_atom_site_label_A
_geom_hbond_distance_DH
_geom_hbond_distance_HA
_geom_hbond_distance_DA
_geom_hbond_angle_DHA
_geom_hbond_site_symmetry_A
O14 H14 Cu1 0.79(3) 3.22(3) 3.849(3) 139(2) 6_555
O14 H14 O30 0.79(3) 1.90(3) 2.684(3) 173(3) 6_555
O40 H401 O42 0.83(3) 1.98(3) 2.804(3) 170(4) 7_555
O40 H402 O26 0.80(4) 2.09(4) 2.891(3) 175(3) .
O41 H411 O31 0.87(3) 1.95(3) 2.823(3) 177(3) 7_555
O41 H412 O40 0.80(4) 2.10(4) 2.894(3) 172(3) .
O42 H421 O27 0.81(3) 1.99(3) 2.793(3) 173(4) 6_545
O42 H422 O21 0.82(4) 2.12(3) 2.937(3) 173(3) 3_565
C4 H4 O26 0.9506 2.5286 2.975(3) 108.87 .
C6 H6C O14 0.9801 2.5213 2.953(3) 106.45 .
C11 H11 O30 0.9508 2.5364 2.949(3) 106.37 .
C12 H12 O41 0.9496 2.5721 3.076(3) 113.45 6_555
C13 H13A O40 0.9800 2.5205 3.432(4) 154.67 6_555
C16 H16 Cu1 0.9501 3.3974 4.151(3) 137.84 .
C20 H20 O14 0.9503 2.3785 2.727(3) 101.20 .

loop_
_geom_torsion_atom_site_label_1
_geom_torsion_atom_site_label_2
_geom_torsion_atom_site_label_3
_geom_torsion_atom_site_label_4
_geom_torsion
_geom_torsion_publ_flag
O27 Cu1 O26 C24 2.31(12) no
O30 Cu1 O26 C24 -96.65(13) no
O31 Cu1 O26 C24 -152.36(13) no
N3 Cu1 O26 C24 94.88(14) no
O26 Cu1 O27 C24 -2.37(12) no
O30 Cu1 O27 C24 80.19(13) no
O31 Cu1 O27 C24 44.45(16) no
N3 Cu1 O27 C24 -94.21(13) no
N10 Cu1 O27 C24 174.04(13) no
O26 Cu1 O30 C28 -99.14(12) no
O27 Cu1 O30 C28 -154.75(12) no
O31 Cu1 O30 C28 1.17(11) no
N10 Cu1 O30 C28 93.62(13) no
O26 Cu1 O31 C28 80.62(12) no
O27 Cu1 O31 C28 42.99(15) no
O30 Cu1 O31 C28 -1.20(11) no
N3 Cu1 O31 C28 177.72(11) no
N10 Cu1 O31 C28 -91.07(12) no
O26 Cu1 N3 C2 -178.48(16) no
O26 Cu1 N3 C4 5.52(15) no
O27 Cu1 N3 C2 -122.10(16) no
O27 Cu1 N3 C4 61.90(15) no
O31 Cu1 N3 C2 82.41(17) no
O31 Cu1 N3 C4 -93.59(15) no
N10 Cu1 N3 C2 -10.70(17) no
N10 Cu1 N3 C4 173.31(15) no
O27 Cu1 N10 C9 100.09(17) no
O27 Cu1 N10 C11 -73.61(17) no
O30 Cu1 N10 C9 -163.12(17) no
O30 Cu1 N10 C11 23.19(16) no
O31 Cu1 N10 C9 -106.61(17) no
O31 Cu1 N10 C11 79.69(16) no
N3 Cu1 N10 C9 5.43(18) no
N3 Cu1 N10 C11 -168.26(16) no
C22 O21 C18 C17 6.7(3) no
C22 O21 C18 C19 -174.12(18) no
C18 O21 C22 C23 175.28(17) no
Cu1 O26 C24 O27 -4.7(2) no
Cu1 O26 C24 C25 174.85(16) no
Cu1 O27 C24 O26 3.57(18) no
Cu1 O27 C24 C25 -176.0(2) no
Cu1 O30 C28 O31 -2.3(2) no
Cu1 O30 C28 C29 178.29(15) no
Cu1 O31 C28 O30 1.78(17) no
Cu1 O31 C28 C29 -178.86(19) no
C5 N1 C2 N3 0.0(2) no
C6 N1 C2 N3 179.43(18) no
C6 N1 C2 C7 0.7(3) no
C5 N1 C2 C7 -178.73(17) no
C6 N1 C5 C4 -179.65(17) no
C2 N1 C5 C4 -0.1(2) no
Cu1 N3 C2 C7 2.3(3) no
Cu1 N3 C2 N1 -176.33(12) no
C4 N3 C2 N1 0.2(2) no
C4 N3 C2 C7 178.80(18) no
Cu1 N3 C4 C5 176.49(13) no
C2 N3 C4 C5 -0.3(2) no
C13 N8 C9 N10 -177.66(18) no
C13 N8 C9 C7 -1.1(3) no
C12 N8 C9 C7 177.35(17) no
C12 N8 C9 N10 0.8(2) no
C13 N8 C12 C11 177.49(18) no
C9 N8 C12 C11 -1.1(2) no
Cu1 N10 C11 C12 174.46(14) no
C11 N10 C9 C7 -176.52(18) no
Cu1 N10 C9 N8 -174.71(13) no
Cu1 N10 C9 C7 9.0(3) no
C11 N10 C9 N8 -0.2(2) no
C9 N10 C11 C12 -0.5(2) no
N1 C2 C7 C9 -168.06(17) no
N1 C2 C7 C15 71.6(2) no
N1 C2 C7 O14 -45.9(2) no
N3 C2 C7 C9 13.5(3) no
N3 C2 C7 C15 -106.8(2) no
N3 C2 C7 O14 135.70(19) no
N3 C4 C5 N1 0.3(2) no
C2 C7 C9 N8 164.87(17) no
C2 C7 C9 N10 -19.3(3) no
O14 C7 C9 N10 -141.31(19) no
C15 C7 C9 N10 100.9(2) no
O14 C7 C15 C16 -167.77(16) no
C15 C7 C9 N8 -75.0(2) no
O14 C7 C9 N8 42.8(2) no
C2 C7 C15 C16 73.7(2) no
C2 C7 C15 C20 -103.8(2) no
C9 C7 C15 C16 -48.8(2) no
C9 C7 C15 C20 133.63(18) no
O14 C7 C15 C20 14.7(2) no
N10 C11 C12 N8 0.9(2) no
C7 C15 C16 C17 -174.76(17) no
C16 C15 C20 C19 -2.8(3) no
C7 C15 C20 C19 174.72(18) no
C20 C15 C16 C17 2.9(3) no
C15 C16 C17 C18 -0.2(3) no
C16 C17 C18 C19 -2.5(3) no
C16 C17 C18 O21 176.67(18) no
O21 C18 C19 C20 -176.73(18) no
C17 C18 C19 C20 2.5(3) no
C18 C19 C20 C15 0.2(3) no
